data_1005010
loop_
_publ_author_name
'Li, J'
'Badding, M E'
'DiSalvo, F J'

_publ_section_title
;
Synthesis and structure of Nb~3~SiTe~6~, a new layered ternary niobium
telluride compound
;
_journal_coden_ASTM JALCEU
_journal_name_full 'Journal of Alloys Compd.'
_journal_page_first 257
_journal_page_last 263
_journal_paper_doi 10.1016/0925-8388(92)90499-Y
_journal_volume 184
_journal_year 1992
_chemical_formula_structural 'Nb3 Si Te6'
_chemical_formula_sum 'Nb3 Si Te6'
_chemical_name_systematic 'Triniobium silicon hexatelluride'
_space_group_IT_number 62
_symmetry_cell_setting orthorhombic
_symmetry_Int_Tables_number 62
_symmetry_space_group_name_Hall '-P 2ac 2n'
_symmetry_space_group_name_H-M 'P n m a'
_cell_angle_alpha 90
_cell_angle_beta 90
_cell_angle_gamma 90
_cell_formula_units_Z 4
_cell_length_a 6.353(2)
_cell_length_b 13.938(5)
_cell_length_c 11.507(4)
_cell_volume 1018.9
_refine_ls_R_factor_all 0.048
_cod_database_code 1005010

loop_
_symmetry_equiv_pos_as_xyz
x,y,z
1/2+x,1/2-y,1/2-z
-x,1/2+y,-z
1/2-x,-y,1/2+z
-x,-y,-z
1/2-x,1/2+y,1/2+z
x,1/2-y,z
1/2+x,y,1/2-z

loop_
_atom_site_label
_atom_site_type_symbol
_atom_site_symmetry_multiplicity
_atom_site_Wyckoff_symbol
_atom_site_fract_x
_atom_site_fract_y
_atom_site_fract_z
_atom_site_occupancy
_atom_site_attached_hydrogens
_atom_site_calc_flag
Nb1 Nb0 4 c 0.8309(1) 0.75 0.1650(1) 1. 0 d
Nb2 Nb0 4 c 0.3050(1) 0.75 0.0334(1) 1. 0 d
Nb3 Nb0 4 c 0.0302(1) 0.75 0.6883(1) 1. 0 d
Si1 Si0 4 c 0.9251(1) 0.75 0.9254(1) 1. 0 d
Te1 Te0 8 d 0.1514(1) 0.6134(1) 0.1820(1) 1. 0 d
Te2 Te0 8 d 0.2017(1) 0.6161(1) 0.8450(1) 1. 0 d
Te3 Te0 8 d 0.6465(1) 0.6198(1) 0.0017(1) 1. 0 d

loop_
_atom_type_symbol
_atom_type_oxidation_number
Nb0 0.000
Si0 0.000
Te0 0.000
